data_2237331
loop_
_publ_author_name
'Mirzaei, M.'
'Eshtiagh-Hosseini, H.'
'Zarghami, S.'
'Karrabi, Z.'
'Saeedi, M.'
'Mague, J. T.'

_publ_section_title
;
 Bis(2-amino-4-methylpyrimidin-1-ium) hexaaquacobalt(II) disulfate
 dihydrate
;
_journal_coeditor_code HB7029
_journal_issue 2
_journal_name_full 'Acta Crystallographica Section E'
_journal_page_first m128
_journal_paper_doi 10.1107/S1600536813002146
_journal_volume 69
_journal_year 2013
_chemical_formula_iupac '(C5 H8 N3)2 [Co (H2 O)6] (S O4)2, 2H2 O'
_chemical_formula_moiety '2(C5 H8 N3 +), Co H12 O6 2+, 2(O4 S 2-), 2(H2 O)'
_chemical_formula_sum 'C10 H32 Co N6 O16 S2'
_chemical_formula_weight 615.49
_chemical_name_systematic
;
Bis(2-amino-4-methylpyrimidin-1-ium) hexaaquacobalt(II) disulfate dihydrate
;
_space_group_IT_number 2
_symmetry_cell_setting triclinic
_symmetry_space_group_name_Hall '-P 1'
_symmetry_space_group_name_H-M 'P -1'
_atom_sites_solution_hydrogens geom
_atom_sites_solution_primary direct
_atom_sites_solution_secondary difmap
_audit_creation_method SHELXL-97
_cell_angle_alpha 80.1360(10)
_cell_angle_beta 80.4130(10)
_cell_angle_gamma 73.2310(10)
_cell_formula_units_Z 1
_cell_length_a 6.4116(6)
_cell_length_b 7.7751(7)
_cell_length_c 13.0423(12)
_cell_measurement_reflns_used 8977
_cell_measurement_temperature 100(2)
_cell_measurement_theta_max 29.15
_cell_measurement_theta_min 2.76
_cell_volume 608.57(10)
_computing_cell_refinement '<i>SAINT</i> (Bruker, 2009)'
_computing_data_collection '<i>APEX2</i> (Bruker, 2010)'
_computing_data_reduction '<i>SAINT</i> (Bruker, 2009)'
_computing_molecular_graphics '<i>OLEX2</i> (Dolomanov <i>et al.</i>, 2009)'
_computing_publication_material 'SHELXTL (Sheldrick, 2008)'
_computing_structure_refinement 'SHELXTL (Sheldrick, 2008)'
_computing_structure_solution 'SHELXM (Sheldrick, 2008)'
_diffrn_ambient_temperature 100(2)
_diffrn_measured_fraction_theta_full 0.992
_diffrn_measured_fraction_theta_max 0.938
_diffrn_measurement_device_type 'Bruker SMART APEX CCD'
_diffrn_measurement_method '\f and \w scans'
_diffrn_radiation_monochromator graphite
_diffrn_radiation_source 'fine-focus sealed tube'
_diffrn_radiation_type MoK\a
_diffrn_radiation_wavelength 0.71073
_diffrn_reflns_av_R_equivalents 0.0253
_diffrn_reflns_av_sigmaI/netI 0.0218
_diffrn_reflns_limit_h_max 8
_diffrn_reflns_limit_h_min -8
_diffrn_reflns_limit_k_max 10
_diffrn_reflns_limit_k_min -10
_diffrn_reflns_limit_l_max 17
_diffrn_reflns_limit_l_min -17
_diffrn_reflns_number 10780
_diffrn_reflns_theta_full 27.50
_diffrn_reflns_theta_max 29.16
_diffrn_reflns_theta_min 2.76
_exptl_absorpt_coefficient_mu 0.961
_exptl_absorpt_correction_T_max 0.8934
_exptl_absorpt_correction_T_min 0.7799
_exptl_absorpt_correction_type multi-scan
_exptl_absorpt_process_details '(<i>SADABS</i>; Sheldrick, 2009)'
_exptl_crystal_colour orange
_exptl_crystal_density_diffrn 1.679
_exptl_crystal_density_method 'not measured'
_exptl_crystal_description Block
_exptl_crystal_F_000 321
_exptl_crystal_size_max 0.19
_exptl_crystal_size_mid 0.19
_exptl_crystal_size_min 0.12
_refine_diff_density_max 0.588
_refine_diff_density_min -0.396
_refine_ls_extinction_method none
_refine_ls_goodness_of_fit_ref 1.090
_refine_ls_hydrogen_treatment constr
_refine_ls_matrix_type full
_refine_ls_number_parameters 161
_refine_ls_number_reflns 3085
_refine_ls_number_restraints 0
_refine_ls_restrained_S_all 1.090
_refine_ls_R_factor_all 0.0273
_refine_ls_R_factor_gt 0.0263
_refine_ls_shift/su_max 0.001
_refine_ls_shift/su_mean 0.000
_refine_ls_structure_factor_coef Fsqd
_refine_ls_weighting_details 'calc w=1/[\s^2^(Fo^2^)+(0.0386P)^2^+0.2936P] where P=(Fo^2^+2Fc^2^)/3'
_refine_ls_weighting_scheme calc
_refine_ls_wR_factor_gt 0.0720
_refine_ls_wR_factor_ref 0.0729
_reflns_number_gt 2944
_reflns_number_total 3085
_reflns_threshold_expression I>2\s(I)
_cod_data_source_file hb7029.cif
_cod_data_source_block I
_cod_database_code 2237331
_cod_database_fobs_code 2237331

loop_
_space_group_symop_id
_space_group_symop_operation_xyz
1 'x, y, z'
2 '-x, -y, -z'

loop_
_atom_site_type_symbol
_atom_site_label
_atom_site_fract_x
_atom_site_fract_y
_atom_site_fract_z
_atom_site_U_iso_or_equiv
_atom_site_adp_type
_atom_site_calc_flag
_atom_site_refinement_flags
_atom_site_occupancy
_atom_site_symmetry_multiplicity
Co Co1 1.0000 0.5000 0.0000 0.00955(8) Uani d S 1 2
O O1 0.68016(15) 0.50215(13) 0.06589(8) 0.01452(19) Uani d . 1 1
H H1A 0.5761 0.5965 0.0592 0.017 Uiso d R 1 1
H H1B 0.6253 0.4255 0.1061 0.017 Uiso d R 1 1
O O2 1.13866(16) 0.27066(13) 0.09714(8) 0.0152(2) Uani d . 1 1
H H2A 1.2384 0.2644 0.1331 0.018 Uiso d R 1 1
H H2B 1.0513 0.2134 0.1317 0.018 Uiso d R 1 1
O O3 1.01700(15) 0.67088(13) 0.10641(8) 0.01429(19) Uani d . 1 1
H H3C 1.1304 0.7080 0.0967 0.017 Uiso d R 1 1
H H3D 0.9025 0.7538 0.1193 0.017 Uiso d R 1 1
N N1 0.77618(19) 0.29129(15) 0.48276(9) 0.0141(2) Uani d . 1 1
N N2 1.13318(19) 0.19273(15) 0.53464(9) 0.0136(2) Uani d . 1 1
H H2N 1.2214 0.1283 0.5837 0.016 Uiso d R 1 1
N N3 0.8459(2) 0.09569(16) 0.63508(9) 0.0169(2) Uani d . 1 1
H H3A 0.9370 0.0291 0.6825 0.020 Uiso d R 1 1
H H3B 0.7047 0.0884 0.6443 0.020 Uiso d R 1 1
C C1 0.9176(2) 0.19330(17) 0.55062(10) 0.0126(2) Uani d . 1 1
C C2 1.2141(2) 0.28771(18) 0.44771(11) 0.0159(3) Uani d . 1 1
H H2 1.3655 0.2840 0.4361 0.019 Uiso calc R 1 1
C C3 1.0775(2) 0.38846(18) 0.37710(11) 0.0164(3) Uani d . 1 1
H H3 1.1307 0.4555 0.3155 0.020 Uiso calc R 1 1
C C4 0.8539(2) 0.38965(18) 0.39882(10) 0.0143(2) Uani d . 1 1
C C5 0.6904(2) 0.50542(19) 0.32901(11) 0.0184(3) Uani d . 1 1
H H5A 0.6319 0.4281 0.2960 0.028 Uiso calc R 1 1
H H5B 0.7619 0.5807 0.2746 0.028 Uiso calc R 1 1
H H5C 0.5701 0.5834 0.3706 0.028 Uiso calc R 1 1
S S1 0.64309(5) 0.07057(4) 0.22320(2) 0.00995(8) Uani d . 1 1
O O4 0.48922(15) 0.25043(12) 0.19945(8) 0.01356(19) Uani d . 1 1
O O5 0.86583(15) 0.09036(13) 0.22097(8) 0.0153(2) Uani d . 1 1
O O6 0.57348(16) -0.01584(13) 0.32903(8) 0.0148(2) Uani d . 1 1
O O7 0.64425(16) -0.04477(13) 0.14342(8) 0.0164(2) Uani d . 1 1
O O8 0.36083(16) 0.82758(13) 0.05699(8) 0.01547(19) Uani d . 1 1
H H8A 0.4119 0.8803 0.0939 0.019 Uiso d R 1 1
H H8B 0.3513 0.8994 0.0009 0.019 Uiso d R 1 1

loop_
_atom_site_aniso_label
_atom_site_aniso_U_11
_atom_site_aniso_U_22
_atom_site_aniso_U_33
_atom_site_aniso_U_12
_atom_site_aniso_U_13
_atom_site_aniso_U_23
Co1 0.00874(12) 0.00915(12) 0.01048(13) -0.00265(8) -0.00139(9) 0.00014(8)
O1 0.0100(4) 0.0120(4) 0.0190(5) -0.0025(3) -0.0001(4) 0.0023(3)
O2 0.0128(4) 0.0151(4) 0.0179(5) -0.0061(4) -0.0050(4) 0.0048(4)
O3 0.0107(4) 0.0149(4) 0.0178(5) -0.0036(3) -0.0001(4) -0.0047(4)
N1 0.0149(5) 0.0136(5) 0.0133(5) -0.0032(4) -0.0032(4) -0.0005(4)
N2 0.0125(5) 0.0137(5) 0.0144(5) -0.0030(4) -0.0024(4) -0.0013(4)
N3 0.0140(5) 0.0206(6) 0.0157(6) -0.0065(4) -0.0047(4) 0.0053(4)
C1 0.0136(6) 0.0114(6) 0.0130(6) -0.0029(4) -0.0018(5) -0.0025(4)
C2 0.0150(6) 0.0150(6) 0.0176(6) -0.0052(5) 0.0031(5) -0.0045(5)
C3 0.0195(7) 0.0142(6) 0.0141(6) -0.0053(5) 0.0031(5) -0.0022(5)
C4 0.0187(6) 0.0119(6) 0.0119(6) -0.0028(5) -0.0015(5) -0.0033(4)
C5 0.0222(7) 0.0171(6) 0.0155(6) -0.0049(5) -0.0061(5) 0.0017(5)
S1 0.00895(15) 0.01018(15) 0.01081(15) -0.00313(11) -0.00176(11) -0.00010(11)
O4 0.0121(4) 0.0105(4) 0.0172(5) -0.0015(3) -0.0033(4) -0.0003(3)
O5 0.0103(4) 0.0192(5) 0.0165(5) -0.0067(4) -0.0035(4) 0.0039(4)
O6 0.0126(4) 0.0167(5) 0.0139(5) -0.0054(4) -0.0010(4) 0.0033(4)
O7 0.0178(5) 0.0149(5) 0.0171(5) -0.0022(4) -0.0044(4) -0.0054(4)
O8 0.0165(5) 0.0142(4) 0.0172(5) -0.0062(4) -0.0021(4) -0.0024(4)

loop_
_atom_type_symbol
_atom_type_description
_atom_type_scat_dispersion_real
_atom_type_scat_dispersion_imag
_atom_type_scat_source
C C 0.0033 0.0016 'International Tables Vol C Tables 4.2.6.8 and 6.1.1.4'
H H 0.0000 0.0000 'International Tables Vol C Tables 4.2.6.8 and 6.1.1.4'
N N 0.0061 0.0033 'International Tables Vol C Tables 4.2.6.8 and 6.1.1.4'
O O 0.0106 0.0060 'International Tables Vol C Tables 4.2.6.8 and 6.1.1.4'
S S 0.1246 0.1234 'International Tables Vol C Tables 4.2.6.8 and 6.1.1.4'
Co Co 0.3494 0.9721 'International Tables Vol C Tables 4.2.6.8 and 6.1.1.4'

loop_
_geom_angle_atom_site_label_1
_geom_angle_atom_site_label_2
_geom_angle_atom_site_label_3
_geom_angle_site_symmetry_1
_geom_angle_site_symmetry_3
_geom_angle
O1 Co1 O1 2_765 . 180.0
O1 Co1 O3 2_765 . 89.31(4)
O1 Co1 O3 . . 90.69(4)
O1 Co1 O3 2_765 2_765 90.69(4)
O1 Co1 O3 . 2_765 89.31(4)
O2 Co1 O1 2_765 2_765 93.59(4)
O2 Co1 O1 . . 93.59(4)
O2 Co1 O1 2_765 . 86.41(4)
O2 Co1 O1 . 2_765 86.41(4)
O2 Co1 O2 . 2_765 180.0
O2 Co1 O3 2_765 . 88.21(4)
O2 Co1 O3 2_765 2_765 91.79(4)
O2 Co1 O3 . 2_765 88.21(4)
O2 Co1 O3 . . 91.79(4)
O3 Co1 O3 . 2_765 180.0
Co1 O1 H1A . . 121.3
Co1 O1 H1B . . 133.1
H1A O1 H1B . . 105.3
Co1 O2 H2A . . 123.6
Co1 O2 H2B . . 115.8
H2A O2 H2B . . 109.5
Co1 O3 H3C . . 116.1
Co1 O3 H3D . . 115.8
H3C O3 H3D . . 112.0
C4 N1 C1 . . 117.86(12)
C1 N2 H2N . . 118.7
C2 N2 H2N . . 120.7
C2 N2 C1 . . 120.59(12)
H3A N3 H3B . . 118.7
C1 N3 H3A . . 121.5
C1 N3 H3B . . 119.7
N1 C1 N2 . . 121.68(12)
N3 C1 N1 . . 119.51(12)
N3 C1 N2 . . 118.82(12)
N2 C2 H2 . . 120.1
N2 C2 C3 . . 119.73(13)
C3 C2 H2 . . 120.1
C2 C3 H3 . . 121.2
C2 C3 C4 . . 117.61(12)
C4 C3 H3 . . 121.2
N1 C4 C3 . . 122.45(12)
N1 C4 C5 . . 116.47(12)
C3 C4 C5 . . 121.07(12)
C4 C5 H5A . . 109.5
C4 C5 H5B . . 109.5
C4 C5 H5C . . 109.5
H5A C5 H5B . . 109.5
H5A C5 H5C . . 109.5
H5B C5 H5C . . 109.5
O4 S1 O6 . . 110.08(6)
O4 S1 O7 . . 108.96(6)
O5 S1 O4 . . 109.75(6)
O5 S1 O6 . . 108.84(6)
O5 S1 O7 . . 109.68(6)
O7 S1 O6 . . 109.52(6)
H8A O8 H8B . . 102.1

loop_
_geom_bond_atom_site_label_1
_geom_bond_atom_site_label_2
_geom_bond_site_symmetry_2
_geom_bond_distance
_geom_bond_publ_flag
Co1 O1 . 2.0838(9) y
Co1 O1 2_765 2.0838(9) ?
Co1 O2 . 2.0643(9) y
Co1 O2 2_765 2.0643(9) ?
Co1 O3 2_765 2.1140(10) ?
Co1 O3 . 2.1140(10) y
O1 H1A . 0.8400 ?
O1 H1B . 0.8400 ?
O2 H2A . 0.8400 ?
O2 H2B . 0.8400 ?
O3 H3C . 0.8400 ?
O3 H3D . 0.8400 ?
N1 C1 . 1.3503(17) ?
N1 C4 . 1.3352(17) ?
N2 H2N . 0.9101 ?
N2 C1 . 1.3621(17) ?
N2 C2 . 1.3558(17) ?
N3 H3A . 0.9099 ?
N3 H3B . 0.9100 ?
N3 C1 . 1.3216(17) ?
C2 H2 . 0.9500 ?
C2 C3 . 1.362(2) ?
C3 H3 . 0.9500 ?
C3 C4 . 1.412(2) ?
C4 C5 . 1.4935(19) ?
C5 H5A . 0.9800 ?
C5 H5B . 0.9800 ?
C5 H5C . 0.9800 ?
S1 O4 . 1.4772(10) ?
S1 O5 . 1.4749(9) ?
S1 O6 . 1.4851(10) ?
S1 O7 . 1.4834(10) ?
O8 H8A . 0.8400 ?
O8 H8B . 0.8400 ?

loop_
_geom_hbond_atom_site_label_D
_geom_hbond_atom_site_label_H
_geom_hbond_atom_site_label_A
_geom_hbond_site_symmetry_A
_geom_hbond_distance_DH
_geom_hbond_distance_HA
_geom_hbond_distance_DA
_geom_hbond_angle_DHA
O1 H1A O8 . 0.84 1.92 2.7562(14) 171
O1 H1B O4 . 0.84 1.97 2.8050(13) 178
O2 H2A O4 1_655 0.84 1.92 2.7533(14) 173
O2 H2B O5 . 0.84 1.87 2.7077(13) 174
O3 H3C O8 1_655 0.84 1.92 2.7508(13) 170
O3 H3D O7 1_565 0.84 1.95 2.7865(14) 177
N2 H2N O6 2_756 0.91 1.81 2.7155(15) 172
N3 H3A O5 2_756 0.91 1.87 2.7776(15) 175
N3 H3B O6 2_656 0.91 1.98 2.8775(15) 168
O8 H8A O7 1_565 0.84 1.98 2.7684(14) 156
O8 H8B O7 2_665 0.84 2.02 2.8582(14) 172

loop_
_geom_torsion_atom_site_label_1
_geom_torsion_atom_site_label_2
_geom_torsion_atom_site_label_3
_geom_torsion_atom_site_label_4
_geom_torsion
N2 C2 C3 C4 0.4(2)
C1 N1 C4 C3 2.59(19)
C1 N1 C4 C5 -176.26(12)
C1 N2 C2 C3 1.75(19)
C2 N2 C1 N1 -1.82(19)
C2 N2 C1 N3 178.45(12)
C2 C3 C4 N1 -2.6(2)
C2 C3 C4 C5 176.18(12)
C4 N1 C1 N2 -0.37(19)
C4 N1 C1 N3 179.37(12)
